data_2104410
loop_
_publ_author_name
'St\%ahl, Kenny'
'Andersen, Jens E. T.'
'Shim, Irene'
'Christgau, Stephan'

_publ_section_title
;
 Structures of strontium diformate and strontium fumarate. A
 synchrotron powder diffraction study
;
_journal_coeditor_code ZB5005
_journal_issue 4
_journal_name_full 'Acta Crystallographica Section B'
_journal_page_first 481
_journal_page_last 487
_journal_paper_doi 10.1107/S0108768109023489
_journal_volume 65
_journal_year 2009
_chemical_formula_moiety 'C2 H2 O4 Sr'
_chemical_formula_sum 'C2 H2 O4 Sr'
_chemical_formula_weight 177.66
_chemical_name_common 'Strontium diformate'
_chemical_name_systematic
;
 Strontium diformate
;
_space_group_IT_number 19
_symmetry_cell_setting orthorhombic
_symmetry_space_group_name_Hall 'P 2ac 2ab'
_symmetry_space_group_name_H-M 'P 21 21 21'
_cell_angle_alpha 90.00000
_cell_angle_beta 90.00000
_cell_angle_gamma 90.00000
_cell_formula_units_Z 4
_cell_length_a 6.86744(3)
_cell_length_b 8.75087(4)
_cell_length_c 7.26091(3)
_cell_measurement_temperature 293(2)
_cell_volume 436.352(3)
_computing_cell_refinement 'WINPOW, local Rietveld program'
_computing_data_collection 'Huber G670'
_computing_data_reduction 'WINPOW, local Rietveld program'
_computing_molecular_graphics 'ATOMS 6.2, Shape Software, USA'
_computing_publication_material 'WINPOW, local Rietveld program'
_computing_structure_refinement 'WINPOW, local Rietveld program'
_computing_structure_solution 'EXPO, Altomari et al., 1994, 1995'
_diffrn_ambient_temperature 293(2)
_diffrn_measurement_device_type 'HUBER G670 Guinier camera'
_diffrn_radiation_monochromator Si(111)
_diffrn_radiation_type synchrotron
_diffrn_radiation_wavelength 1.28406
_exptl_absorpt_coefficient_mu 9.63
_exptl_absorpt_correction_T_max 0.368
_exptl_absorpt_correction_T_min 0.327
_exptl_absorpt_correction_type cylinder
_exptl_absorpt_process_details
;
Bond, W.L. (1972) Int. Tabl. Vol II
;
_exptl_crystal_density_diffrn 2.704
_exptl_crystal_F_000 336.0
_pd_block_diffractogram_id alphastrontiumdiformate293K
_pd_char_colour colorless
_pd_instr_location
;
Beamline 711, MAX II, MAXlab, Lund, Sweden
;
_pd_meas_2theta_range_inc 0.005
_pd_meas_2theta_range_max 100.000
_pd_meas_2theta_range_min 4.000
_pd_meas_number_of_points 19200
_pd_meas_scan_method step
_pd_proc_2theta_range_inc 0.005
_pd_proc_2theta_range_max 100.000
_pd_proc_2theta_range_min 12.005
_pd_proc_info_data_reduction
;
 ?
;
_pd_proc_ls_background_function 'Chebyshev polynomial'
_pd_proc_ls_profile_function pseudo-Voigt
_pd_proc_ls_prof_R_factor 0.0275
_pd_proc_ls_prof_wR_expected 0.0070
_pd_proc_ls_prof_wR_factor 0.0378
_pd_proc_number_of_points 17600
_pd_proc_wavelength 1.28406
_pd_spec_mounting 'quartz capillary'
_pd_spec_mount_mode transmission
_pd_spec_shape cylinder
_pd_spec_size_axial 2.0
_pd_spec_size_equat 0.3
_refine_ls_extinction_method none
_refine_ls_goodness_of_fit_all 5.43
_refine_ls_hydrogen_treatment noref
_refine_ls_matrix_type full
_refine_ls_number_constraints 0
_refine_ls_number_parameters 55
_refine_ls_number_restraints 0
_refine_ls_shift/su_max 0.0190
_refine_ls_shift/su_mean 0.0020
_refine_ls_structure_factor_coef Inet
_refine_ls_weighting_scheme sigma
_cod_data_source_file zb5005.cif
_cod_data_source_block alphastrontiumdiformate293K
_cod_depositor_comments
;
The following automatic conversions were performed:
'_symmetry_cell_setting' value 'Orthorhombic' changed to 'orthorhombic'
according to '/home/saulius/struct/CIF-dictionaries/cif_core.dic'
dictionary named 'cif_core.dic' version 2.4.1 from 2010-06-29.

Automatic conversion script
Id: cif_fix_enum 1527 2010-12-29 10:47:43Z saulius 

The following automatic conversions were performed:

'_symmetry_cell_setting' value 'Orthorhombic' changed to
'orthorhombic' according to
/home/saulius/struct/CIF-dictionaries/cif_core.dic dictionary named
'cif_core.dic' version 2.4.1 from 2010-06-29.

Automatic conversion script
Id: cif_fix_values 1715 2011-07-08 13:25:40Z adriana 
;
_cod_original_cell_volume 436.352(4)
_cod_database_code 2104410

loop_
_symmetry_equiv_pos_as_xyz
x,y,z
x+1/2,-y+1/2,-z
-x,y+1/2,-z+1/2
-x+1/2,-y,z+1/2

loop_
_atom_site_type_symbol
_atom_site_label
_atom_site_fract_x
_atom_site_fract_y
_atom_site_fract_z
_atom_site_U_iso_or_equiv
_atom_site_adp_type
_atom_site_occupancy
Sr Sr .74509(11) .58551(4) .49192(8) .01261(15) Uiso 1.0000
C C1 .3516(5) .5488(5) .6931(6) .0138(4) Uiso 1.0000
O O1 .4977(3) .4744(4) .7515(6) .0138(4) Uiso 1.0000
O O2 .3683(3) .6433(3) .5663(3) .0138(4) Uiso 1.0000
C C2 .5222(9) .2367(8) .3957(5) .0138(4) Uiso 1.0000
O O3 .4119(5) .1486(4) .3319(5) .0138(4) Uiso 1.0000
O O4 .6093(5) .3352(4) .3112(5) .0138(4) Uiso 1.0000
H H1 .23278 .53403 .74441 .0201(4) Uiso 1.0000
H H2 .54251 .23213 .51833 .0201(4) Uiso 1.0000

loop_
_atom_type_symbol
_atom_type_description
_atom_type_scat_dispersion_real
_atom_type_scat_dispersion_imag
_atom_type_scat_source
C C 0.0150 0.0070 'International Tables for Crystallography (Vol. IV)'
O O 0.0300 0.0200 'International Tables for Crystallography (Vol. IV)'
Sr Sr -0.6300 1.3300 'International Tables for Crystallography (Vol. IV)'
H H 0.0000 0.0000 'International Tables for Crystallography (Vol. IV)'

loop_
_geom_angle_atom_site_label_1
_geom_angle_atom_site_label_2
_geom_angle_atom_site_label_3
_geom_angle_site_symmetry_1
_geom_angle_site_symmetry_3
_geom_angle
_geom_angle_publ_flag
O1 C1 O2 . . 121.1(3) y
O1 C1 H1 . . 120.1(4) n
O2 C1 H1 . . 118.9(4) n
O3 C2 O4 . . 125.7(4) y
O3 C2 H2 . . 117.4(6) n
O4 C2 H2 . . 116.9(6) n

loop_
_geom_bond_atom_site_label_1
_geom_bond_atom_site_label_2
_geom_bond_site_symmetry_2
_geom_bond_distance
_geom_bond_publ_flag
Sr O1 4_664 2.538(3) y
Sr O2 2_566 2.555(2) y
Sr O4 4_665 2.619(4) y
Sr O3 3_655 2.645(4) y
Sr O3 2_556 2.673(4) y
Sr O2 . 2.691(2) y
Sr O1 . 2.718(3) y
Sr O4 . 2.719(4) y
C1 H1 . .906(4) n
C1 O2 . 1.243(5) y
C1 O1 . 1.269(5) y
C2 H2 . .902(3) n
C2 O3 . 1.176(7) y
C2 O4 . 1.216(7) y
